data_9005495
loop_
_publ_author_name
'Mookherjee, M.'
'Redfern, S. A. T.'
'Zhang, M.'

_publ_section_title
;
 Thermal response of structure and hydroxyl ion of phengite-2M_1:
 an in situ neutron diffraction and FTIR study
 Sample: T = 650 degrees C
;
_journal_name_full 'European Journal of Mineralogy'
_journal_page_first 545
_journal_page_last 555
_journal_paper_doi 10.1127/0935-1221/2001/0013-0545
_journal_volume 13
_journal_year 2001
_chemical_formula_sum 'Al2.28 F0.04 Fe0.28 H1.96 K0.475 Mg0.2 Na0.025 O11.96 Si3.24'
_chemical_name_mineral Phengite
_space_group_IT_number 15
_symmetry_space_group_name_Hall '-C 2yc'
_symmetry_space_group_name_H-M 'C 1 2/c 1'
_cell_angle_alpha 90
_cell_angle_beta 95.690
_cell_angle_gamma 90
_cell_length_a 5.2412
_cell_length_b 9.0983
_cell_length_c 20.242
_cell_formula_units_Z 4
_cell_volume 960.504
_database_code_amcsd 0006882
_diffrn_ambient_temperature 923.15
_exptl_crystal_density_diffrn 2.671
_cod_original_formula_sum 'K.475 Na.025 Al2.28 Mg.2 Fe.28 Si3.24 O11.96 F.04 H1.96'
_cod_database_code 9005495

loop_
_space_group_symop_operation_xyz
x,y,z
1/2+x,1/2+y,z
x,-y,1/2+z
1/2+x,1/2-y,1/2+z
-x,y,1/2-z
1/2-x,1/2+y,1/2-z
-x,-y,-z
1/2-x,1/2-y,-z

loop_
_atom_site_aniso_label
_atom_site_aniso_U_11
_atom_site_aniso_U_22
_atom_site_aniso_U_33
_atom_site_aniso_U_12
_atom_site_aniso_U_13
_atom_site_aniso_U_23
H1 0.17700 0.03700 0.22000 0.06900 0.10300 0.01900

loop_
_atom_site_label
_atom_site_fract_x
_atom_site_fract_y
_atom_site_fract_z
_atom_site_occupancy
_atom_site_U_iso_or_equiv
K 0.00000 0.09000 0.25000 0.47500 0.06300
Na 0.00000 0.09000 0.25000 0.02500 0.06300
Al 0.23500 0.08070 -0.00090 0.76000 0.02200
Mg 0.23500 0.08070 -0.00090 0.10000 0.02200
Fe 0.23500 0.08070 -0.00090 0.14000 0.02200
SiT1 0.45500 0.92100 0.13200 0.81000 0.03600
AlT1 0.45500 0.92100 0.13200 0.19000 0.03600
SiT2 0.45100 0.26500 0.13350 0.81000 0.01400
AlT2 0.45100 0.26500 0.13350 0.19000 0.01400
O1 0.46000 0.94430 0.05310 1.00000 0.03200
O2 0.39400 0.25710 0.05400 1.00000 0.02000
O3 0.45900 0.56100 0.04990 0.98000 0.03100
F3 0.45900 0.56100 0.04990 0.02000 0.03100
O4 0.45000 0.09790 0.16870 1.00000 0.03700
O5 0.22400 0.82820 0.15780 1.00000 0.03700
O6 0.23900 0.35370 0.17000 1.00000 0.03300
H1 0.34100 0.64200 0.05700 0.98000 ?

loop_
_cod_related_entry_id
_cod_related_entry_database
_cod_related_entry_code
1 AMCSD 0006882
